data_4336682
loop_
_publ_author_name
'James A. Bellow'
'Philip D. Martin'
'Richard L. Lord'
'Stanislav Groysman'

_publ_section_title
;
 Reductive Coupling of Azides Mediated by an Iron(II) Bis(alkoxide)
 Complex
;
_journal_name_full 'Inorganic Chemistry'
_journal_page_first 12335
_journal_page_last 12337
_journal_paper_doi 10.1021/ic402517m
_journal_volume 52
_journal_year 2013
_chemical_formula_sum 'C45 H77 Fe N3 O2'
_chemical_formula_weight 747.95
_chemical_name_systematic
; 
 ? 
;
_space_group_IT_number 2
_symmetry_cell_setting triclinic
_symmetry_space_group_name_Hall '-P 1'
_symmetry_space_group_name_H-M 'P -1'
_atom_sites_solution_hydrogens geom
_atom_sites_solution_primary direct
_atom_sites_solution_secondary difmap
_audit_creation_method SHELXL-97
_cell_angle_alpha 93.360(2)
_cell_angle_beta 93.147(2)
_cell_angle_gamma 115.750(2)
_cell_formula_units_Z 2
_cell_length_a 12.9324(6)
_cell_length_b 12.9330(6)
_cell_length_c 14.1689(7)
_cell_measurement_temperature 100(2)
_cell_volume 2122.29(18)
_computing_structure_refinement 'SHELXL-97 (Sheldrick, 1997)'
_computing_structure_solution 'SHELXS-97 (Sheldrick, 1990)'
_diffrn_ambient_temperature 100(2)
_diffrn_measured_fraction_theta_full 0.965
_diffrn_measured_fraction_theta_max 0.965
_diffrn_radiation_monochromator graphite
_diffrn_radiation_source 'fine-focus sealed tube'
_diffrn_radiation_type MoK\a
_diffrn_radiation_wavelength 0.71073
_diffrn_reflns_av_R_equivalents 0.0281
_diffrn_reflns_av_sigmaI/netI 0.0298
_diffrn_reflns_limit_h_max 16
_diffrn_reflns_limit_h_min -16
_diffrn_reflns_limit_k_max 16
_diffrn_reflns_limit_k_min -14
_diffrn_reflns_limit_l_max 18
_diffrn_reflns_limit_l_min -16
_diffrn_reflns_number 65242
_diffrn_reflns_theta_full 27.55
_diffrn_reflns_theta_max 27.55
_diffrn_reflns_theta_min 1.45
_exptl_absorpt_coefficient_mu 0.394
_exptl_absorpt_correction_T_max 0.9617
_exptl_absorpt_correction_T_min 0.9254
_exptl_absorpt_correction_type empirical
_exptl_absorpt_process_details SADABS
_exptl_crystal_colour orange
_exptl_crystal_density_diffrn 1.170
_exptl_crystal_description prisms
_exptl_crystal_F_000 820
_exptl_crystal_size_max 0.20
_exptl_crystal_size_mid 0.15
_exptl_crystal_size_min 0.10
_refine_diff_density_max 1.090
_refine_diff_density_min -0.482
_refine_diff_density_rms 0.086
_refine_ls_extinction_method none
_refine_ls_goodness_of_fit_ref 1.032
_refine_ls_hydrogen_treatment constr
_refine_ls_matrix_type full
_refine_ls_number_parameters 479
_refine_ls_number_reflns 9446
_refine_ls_number_restraints 20
_refine_ls_restrained_S_all 1.042
_refine_ls_R_factor_all 0.0685
_refine_ls_R_factor_gt 0.0536
_refine_ls_shift/su_max 0.000
_refine_ls_shift/su_mean 0.000
_refine_ls_structure_factor_coef Fsqd
_refine_ls_weighting_details 'calc w=1/[\s^2^(Fo^2^)+(0.0848P)^2^+2.6766P] where P=(Fo^2^+2Fc^2^)/3'
_refine_ls_weighting_scheme calc
_refine_ls_wR_factor_gt 0.1488
_refine_ls_wR_factor_ref 0.1600
_reflns_number_gt 7759
_reflns_number_total 9446
_reflns_threshold_expression >2sigma(I)
_cod_data_source_file ic402517m_si_003_2.cif
_cod_data_source_block sg108full
_cod_original_cell_volume 2122.29(17)
_cod_database_code 4336682

loop_
_symmetry_equiv_pos_as_xyz
'x, y, z'
'-x, -y, -z'

loop_
_atom_site_label
_atom_site_type_symbol
_atom_site_fract_x
_atom_site_fract_y
_atom_site_fract_z
_atom_site_U_iso_or_equiv
_atom_site_adp_type
_atom_site_occupancy
_atom_site_symmetry_multiplicity
_atom_site_calc_flag
_atom_site_refinement_flags
_atom_site_disorder_assembly
_atom_site_disorder_group
Fe1 Fe 0.62380(3) 0.63797(3) 0.62751(2) 0.01546(11) Uani 1 1 d . . .
O1 O 0.77392(14) 0.68331(14) 0.61626(12) 0.0237(4) Uani 1 1 d . . .
O2 O 0.58139(16) 0.73177(15) 0.69504(12) 0.0245(4) Uani 1 1 d . . .
N1 N 0.53717(15) 0.46615(15) 0.64969(12) 0.0144(4) Uani 1 1 d . . .
N2 N 0.47483(16) 0.39596(16) 0.57779(13) 0.0155(4) Uani 1 1 d . . .
N3 N 0.53115(16) 0.55998(15) 0.50195(13) 0.0151(4) Uani 1 1 d . . .
C31 C 0.53495(18) 0.40323(18) 0.73524(15) 0.0147(4) Uani 1 1 d . . .
C39 C 0.41079(19) 0.33130(19) 0.75862(15) 0.0167(4) Uani 1 1 d . . .
H39A H 0.3676 0.2727 0.7051 0.020 Uiso 1 1 calc R . .
H39B H 0.3719 0.3818 0.7683 0.020 Uiso 1 1 calc R . .
C35 C 0.4118(2) 0.2717(2) 0.84905(16) 0.0201(5) Uani 1 1 d . . .
H35 H 0.3308 0.2253 0.8646 0.024 Uiso 1 1 calc R . .
C37 C 0.4785(2) 0.3633(2) 0.93136(16) 0.0233(5) Uani 1 1 d . . .
H37A H 0.4409 0.4148 0.9418 0.028 Uiso 1 1 calc R . .
H37B H 0.4781 0.3256 0.9902 0.028 Uiso 1 1 calc R . .
C38 C 0.6025(2) 0.4337(2) 0.90836(16) 0.0214(5) Uani 1 1 d . . .
H38 H 0.6459 0.4929 0.9625 0.026 Uiso 1 1 calc R . .
C36 C 0.6608(2) 0.3536(2) 0.89226(17) 0.0235(5) Uani 1 1 d . . .
H36A H 0.7413 0.3990 0.8776 0.028 Uiso 1 1 calc R . .
H36B H 0.6620 0.3152 0.9505 0.028 Uiso 1 1 calc R . .
C33 C 0.5937(2) 0.2627(2) 0.80945(17) 0.0209(5) Uani 1 1 d . . .
H33 H 0.6315 0.2105 0.7986 0.025 Uiso 1 1 calc R . .
C32 C 0.5929(2) 0.3230(2) 0.71925(16) 0.0183(4) Uani 1 1 d . . .
H32A H 0.6729 0.3682 0.7033 0.022 Uiso 1 1 calc R . .
H32B H 0.5504 0.2646 0.6654 0.022 Uiso 1 1 calc R . .
C34 C 0.4701(2) 0.1922(2) 0.83333(17) 0.0224(5) Uani 1 1 d . . .
H34A H 0.4703 0.1532 0.8914 0.027 Uiso 1 1 calc R . .
H34B H 0.4267 0.1323 0.7807 0.027 Uiso 1 1 calc R . .
C40 C 0.6024(2) 0.49403(19) 0.81799(16) 0.0181(4) Uani 1 1 d . . .
H40A H 0.5663 0.5469 0.8284 0.022 Uiso 1 1 calc R . .
H40B H 0.6826 0.5401 0.8028 0.022 Uiso 1 1 calc R . .
C1 C 0.8910(2) 0.7241(2) 0.59777(18) 0.0240(5) Uani 1 1 d . . .
C8 C 0.8981(2) 0.7591(2) 0.49127(19) 0.0313(6) Uani 1 1 d . . .
C11 C 1.0216(3) 0.8273(3) 0.4618(2) 0.0469(8) Uani 1 1 d . . .
H11A H 1.0662 0.7836 0.4729 0.070 Uiso 1 1 calc R . .
H11B H 1.0589 0.9022 0.4995 0.070 Uiso 1 1 calc R . .
H11C H 1.0178 0.8394 0.3943 0.070 Uiso 1 1 calc R . .
C10 C 0.8363(3) 0.8365(3) 0.4808(2) 0.0436(8) Uani 1 1 d . . .
H10A H 0.8528 0.8721 0.4208 0.065 Uiso 1 1 calc R . .
H10B H 0.8637 0.8968 0.5338 0.065 Uiso 1 1 calc R . .
H10C H 0.7530 0.7899 0.4812 0.065 Uiso 1 1 calc R . .
C9 C 0.8353(2) 0.6547(3) 0.4182(2) 0.0331(6) Uani 1 1 d . . .
H9A H 0.7598 0.6050 0.4389 0.050 Uiso 1 1 calc R . .
H9B H 0.8810 0.6113 0.4125 0.050 Uiso 1 1 calc R . .
H9C H 0.8248 0.6811 0.3565 0.050 Uiso 1 1 calc R . .
C2 C 0.9621(2) 0.8331(2) 0.66759(18) 0.0283(6) Uani 1 1 d . . .
C7 C 0.9054(2) 0.8761(2) 0.72739(19) 0.0316(6) Uani 1 1 d . . .
H7 H 0.8237 0.8378 0.7249 0.038 Uiso 1 1 calc R . .
C6 C 0.9651(3) 0.9737(3) 0.7908(2) 0.0395(7) Uani 1 1 d . . .
H6 H 0.9237 1.0012 0.8304 0.047 Uiso 1 1 calc R . .
C5 C 1.0837(3) 1.0305(3) 0.7965(2) 0.0438(8) Uani 1 1 d . . .
H5 H 1.1245 1.0972 0.8396 0.053 Uiso 1 1 calc R . .
C4 C 1.1422(3) 0.9892(3) 0.7387(2) 0.0427(8) Uani 1 1 d . . .
H4 H 1.2239 1.0276 0.7424 0.051 Uiso 1 1 calc R . .
C3 C 1.0827(2) 0.8913(3) 0.6747(2) 0.0369(7) Uani 1 1 d . . .
H3 H 1.1246 0.8640 0.6356 0.044 Uiso 1 1 calc R . .
C12 C 0.9248(2) 0.6228(2) 0.62326(19) 0.0278(5) Uani 1 1 d . . .
C15 C 0.9331(3) 0.6221(3) 0.7316(2) 0.0380(7) Uani 1 1 d . . .
H15A H 0.9392 0.5524 0.7485 0.057 Uiso 1 1 calc R . .
H15B H 0.8639 0.6230 0.7559 0.057 Uiso 1 1 calc R . .
H15C H 1.0014 0.6904 0.7595 0.057 Uiso 1 1 calc R . .
C14 C 0.8309(2) 0.5036(2) 0.5815(2) 0.0317(6) Uani 1 1 d . . .
H14A H 0.8349 0.4951 0.5128 0.048 Uiso 1 1 calc R . .
H14B H 0.7548 0.4973 0.5942 0.048 Uiso 1 1 calc R . .
H14C H 0.8435 0.4429 0.6109 0.048 Uiso 1 1 calc R . .
C13 C 1.0381(2) 0.6308(3) 0.5893(2) 0.0402(7) Uani 1 1 d . . .
H13A H 1.1016 0.7043 0.6151 0.060 Uiso 1 1 calc R . .
H13B H 1.0332 0.6261 0.5197 0.060 Uiso 1 1 calc R . .
H13C H 1.0520 0.5671 0.6112 0.060 Uiso 1 1 calc R . .
C16 C 0.5339(2) 0.8076(2) 0.72296(17) 0.0251(5) Uani 1 1 d . . .
C17 C 0.4009(2) 0.7282(2) 0.7332(2) 0.0319(6) Uani 1 1 d . . .
C18 C 0.3359(3) 0.6689(3) 0.6366(2) 0.0472(8) Uani 1 1 d . . .
H18A H 0.3799 0.6351 0.6031 0.071 Uiso 1 1 calc R . .
H18B H 0.3265 0.7258 0.5988 0.071 Uiso 1 1 calc R . .
H18C H 0.2599 0.6080 0.6464 0.071 Uiso 1 1 calc R . .
C19 C 0.3927(2) 0.6323(3) 0.7955(2) 0.0391(7) Uani 1 1 d . . .
H19A H 0.3119 0.5853 0.8061 0.059 Uiso 1 1 calc R . .
H19B H 0.4377 0.6667 0.8565 0.059 Uiso 1 1 calc R . .
H19C H 0.4232 0.5836 0.7635 0.059 Uiso 1 1 calc R . .
C20 C 0.3340(3) 0.7884(3) 0.7804(2) 0.0432(8) Uani 1 1 d . . .
H20A H 0.3413 0.8543 0.7458 0.065 Uiso 1 1 calc R . .
H20B H 0.3658 0.8153 0.8464 0.065 Uiso 1 1 calc R . .
H20C H 0.2525 0.7337 0.7790 0.065 Uiso 1 1 calc R . .
C21 C 0.5685(3) 0.9025(3) 0.64581(19) 0.0360(7) Uani 1 1 d . . .
C22 C 0.5576(4) 0.8464(3) 0.5449(2) 0.0466(8) Uani 1 1 d . . .
H22A H 0.5815 0.9060 0.5003 0.070 Uiso 1 1 calc R . .
H22B H 0.4773 0.7907 0.5272 0.070 Uiso 1 1 calc R . .
H22C H 0.6070 0.8066 0.5428 0.070 Uiso 1 1 calc R . .
C23 C 0.6944(3) 0.9903(3) 0.6670(2) 0.0458(8) Uani 1 1 d . . .
H23A H 0.7430 0.9498 0.6725 0.069 Uiso 1 1 calc R . .
H23B H 0.7033 1.0367 0.7268 0.069 Uiso 1 1 calc R . .
H23C H 0.7176 1.0407 0.6154 0.069 Uiso 1 1 calc R . .
C24 C 0.4956(4) 0.9702(3) 0.6412(2) 0.0495(9) Uani 1 1 d . . .
H24A H 0.5031 1.0115 0.7034 0.074 Uiso 1 1 calc R . .
H24B H 0.4145 0.9165 0.6239 0.074 Uiso 1 1 calc R . .
H24C H 0.5228 1.0257 0.5934 0.074 Uiso 1 1 calc R . .
C25 C 0.5943(2) 0.8681(2) 0.82165(16) 0.0217(5) Uani 1 1 d . . .
C30 C 0.6726(2) 0.8370(2) 0.86826(17) 0.0236(5) Uani 1 1 d . . .
H30 H 0.6853 0.7754 0.8405 0.028 Uiso 1 1 calc R . .
C29 C 0.7326(2) 0.8941(2) 0.95457(18) 0.0294(6) Uani 1 1 d . . .
H29 H 0.7856 0.8710 0.9846 0.035 Uiso 1 1 calc R . .
C28 C 0.7160(2) 0.9838(2) 0.99709(19) 0.0333(6) Uani 1 1 d . . .
H28 H 0.7581 1.0234 1.0555 0.040 Uiso 1 1 calc R . .
C27 C 0.6369(3) 1.0150(2) 0.95302(19) 0.0322(6) Uani 1 1 d . . .
H27 H 0.6234 1.0757 0.9819 0.039 Uiso 1 1 calc R . .
C26 C 0.5769(2) 0.9579(2) 0.86673(18) 0.0278(5) Uani 1 1 d . . .
H26 H 0.5229 0.9804 0.8376 0.033 Uiso 1 1 calc R . .
C70 C -0.0534(9) 0.3251(10) 0.7903(8) 0.087(3) Uiso 0.50 1 d PD A 1
C72 C -0.0819(9) 0.2704(12) 0.9559(11) 0.119(4) Uiso 0.50 1 d PD A 1
C75 C -0.0015(8) 0.2225(7) 1.0078(6) 0.065(2) Uiso 0.50 1 d PD A 1
C74 C 0.1224(6) 0.3200(7) 1.0061(5) 0.062(2) Uiso 0.50 1 d PD A 1
C73 C 0.1210(8) 0.3758(8) 0.9108(6) 0.079(3) Uiso 0.50 1 d PD A 1
C76 C 0.0314(18) 0.2892(16) 0.8373(11) 0.263(14) Uiso 0.50 1 d PD A 1
C82 C -0.0154(8) 0.3652(8) 0.9032(6) 0.076(3) Uiso 0.50 1 d PD B 2
C80 C -0.1149(16) 0.2941(16) 0.7383(9) 0.155(6) Uiso 0.50 1 d PD B 2
C81 C -0.0787(17) 0.2589(12) 0.8315(10) 0.207(10) Uiso 0.50 1 d PD B 2
C83 C 0.1126(11) 0.4296(16) 0.889(2) 0.119(9) Uiso 0.25 1 d PD B 2
C84 C 0.1669(18) 0.343(3) 0.892(3) 0.142(12) Uiso 0.25 1 d PD B 2
C86 C 0.051(2) 0.247(2) 1.0105(15) 0.094(7) Uiso 0.25 1 d PD B 2
C85 C -0.012(2) 0.3252(18) 1.0056(8) 0.106(8) Uiso 0.25 1 d PD B 2

loop_
_atom_site_aniso_label
_atom_site_aniso_U_11
_atom_site_aniso_U_22
_atom_site_aniso_U_33
_atom_site_aniso_U_23
_atom_site_aniso_U_13
_atom_site_aniso_U_12
Fe1 0.02043(18) 0.01206(17) 0.01275(17) -0.00150(12) -0.00224(12) 0.00682(13)
O1 0.0189(8) 0.0210(8) 0.0274(9) -0.0005(7) -0.0004(7) 0.0058(7)
O2 0.0361(10) 0.0226(9) 0.0218(8) -0.0019(7) -0.0008(7) 0.0202(8)
N1 0.0168(9) 0.0142(9) 0.0128(8) -0.0001(7) -0.0004(7) 0.0077(7)
N2 0.0182(9) 0.0149(9) 0.0136(9) -0.0011(7) -0.0004(7) 0.0079(7)
N3 0.0196(9) 0.0115(9) 0.0133(9) 0.0002(7) -0.0009(7) 0.0064(7)
C31 0.0185(11) 0.0138(10) 0.0123(10) 0.0011(8) 0.0008(8) 0.0075(8)
C39 0.0176(11) 0.0159(10) 0.0154(10) -0.0004(9) 0.0007(8) 0.0064(9)
C35 0.0221(12) 0.0182(11) 0.0174(11) 0.0025(9) 0.0049(9) 0.0062(9)
C37 0.0309(13) 0.0242(12) 0.0144(10) 0.0006(9) 0.0039(9) 0.0115(10)
C38 0.0279(13) 0.0208(11) 0.0131(10) -0.0027(9) -0.0036(9) 0.0097(10)
C36 0.0253(12) 0.0267(12) 0.0192(11) 0.0041(10) -0.0039(9) 0.0127(10)
C33 0.0265(12) 0.0208(11) 0.0213(11) 0.0040(9) 0.0011(9) 0.0157(10)
C32 0.0226(11) 0.0203(11) 0.0158(10) 0.0015(9) 0.0025(8) 0.0129(9)
C34 0.0307(13) 0.0178(11) 0.0197(11) 0.0042(9) 0.0024(9) 0.0113(10)
C40 0.0203(11) 0.0149(10) 0.0164(10) -0.0010(9) -0.0016(8) 0.0059(9)
C1 0.0180(11) 0.0222(12) 0.0245(12) 0.0005(10) 0.0009(9) 0.0024(9)
C8 0.0345(15) 0.0274(13) 0.0233(13) 0.0014(11) 0.0009(11) 0.0059(11)
C11 0.0437(18) 0.0414(18) 0.0333(16) 0.0053(14) 0.0094(13) -0.0028(14)
C10 0.068(2) 0.0322(15) 0.0287(15) 0.0051(13) -0.0022(14) 0.0205(15)
C9 0.0314(14) 0.0355(15) 0.0265(13) -0.0028(12) 0.0018(11) 0.0098(12)
C2 0.0266(13) 0.0248(13) 0.0241(12) 0.0009(10) -0.0020(10) 0.0032(10)
C7 0.0272(14) 0.0283(14) 0.0281(13) -0.0009(11) -0.0006(11) 0.0025(11)
C6 0.0400(17) 0.0356(16) 0.0295(14) -0.0073(13) 0.0003(12) 0.0058(13)
C5 0.0388(17) 0.0358(16) 0.0333(15) -0.0094(13) -0.0072(13) -0.0025(13)
C4 0.0272(15) 0.0399(17) 0.0385(16) -0.0034(14) -0.0055(12) -0.0043(13)
C3 0.0263(14) 0.0361(15) 0.0353(15) -0.0036(13) -0.0010(11) 0.0029(12)
C12 0.0203(12) 0.0299(13) 0.0330(14) 0.0017(11) 0.0024(10) 0.0110(11)
C15 0.0379(16) 0.0450(17) 0.0373(16) 0.0078(14) 0.0008(12) 0.0238(14)
C14 0.0269(13) 0.0264(13) 0.0419(16) 0.0043(12) 0.0073(11) 0.0113(11)
C13 0.0232(14) 0.0414(17) 0.0536(19) -0.0053(15) 0.0046(13) 0.0128(12)
C16 0.0414(15) 0.0226(12) 0.0200(11) -0.0032(10) -0.0027(10) 0.0234(11)
C17 0.0298(14) 0.0330(14) 0.0379(15) -0.0122(12) -0.0107(11) 0.0217(12)
C18 0.0404(17) 0.0527(19) 0.0525(19) -0.0256(16) -0.0186(14) 0.0305(16)
C19 0.0252(14) 0.0313(15) 0.058(2) 0.0009(14) 0.0026(13) 0.0103(12)
C20 0.0380(17) 0.0457(18) 0.0534(19) -0.0151(15) -0.0064(14) 0.0289(15)
C21 0.070(2) 0.0335(15) 0.0189(12) -0.0001(11) -0.0017(12) 0.0374(15)
C22 0.090(3) 0.0477(19) 0.0210(13) 0.0015(13) 0.0003(15) 0.0488(19)
C23 0.073(2) 0.0324(16) 0.0311(16) 0.0104(13) 0.0105(15) 0.0202(16)
C24 0.093(3) 0.0469(18) 0.0327(16) 0.0004(14) -0.0058(16) 0.055(2)
C25 0.0301(13) 0.0182(11) 0.0166(11) 0.0015(9) 0.0019(9) 0.0105(10)
C30 0.0293(13) 0.0222(12) 0.0201(11) 0.0045(10) 0.0039(9) 0.0115(10)
C29 0.0290(14) 0.0342(14) 0.0218(12) 0.0060(11) 0.0008(10) 0.0106(11)
C28 0.0364(15) 0.0333(14) 0.0188(12) -0.0021(11) -0.0011(11) 0.0057(12)
C27 0.0463(17) 0.0254(13) 0.0219(12) -0.0037(11) 0.0044(11) 0.0135(12)
C26 0.0401(15) 0.0248(13) 0.0209(12) -0.0014(10) 0.0003(10) 0.0173(11)

loop_
_atom_type_symbol
_atom_type_description
_atom_type_scat_dispersion_real
_atom_type_scat_dispersion_imag
_atom_type_scat_source
C C 0.0033 0.0016 'International Tables Vol C Tables 4.2.6.8 and 6.1.1.4'
H H 0.0000 0.0000 'International Tables Vol C Tables 4.2.6.8 and 6.1.1.4'
N N 0.0061 0.0033 'International Tables Vol C Tables 4.2.6.8 and 6.1.1.4'
O O 0.0106 0.0060 'International Tables Vol C Tables 4.2.6.8 and 6.1.1.4'
Fe Fe 0.3463 0.8444 'International Tables Vol C Tables 4.2.6.8 and 6.1.1.4'

loop_
_geom_angle_atom_site_label_1
_geom_angle_atom_site_label_2
_geom_angle_atom_site_label_3
_geom_angle
_geom_angle_site_symmetry_1
_geom_angle_site_symmetry_3
O2 Fe1 O1 118.40(8) . .
O2 Fe1 N3 117.70(8) . .
O1 Fe1 N3 110.10(8) . .
O2 Fe1 N1 114.89(8) . .
O1 Fe1 N1 113.07(7) . .
N3 Fe1 N1 75.12(7) . .
C1 O1 Fe1 173.60(16) . .
C16 O2 Fe1 163.70(16) . .
N2 N1 C31 111.26(17) . .
N2 N1 Fe1 117.07(14) . .
C31 N1 Fe1 131.63(14) . .
N1 N2 N3 117.60(18) . 2_666
N2 N3 N3 114.6(2) 2_666 2_666
N2 N3 Fe1 129.82(14) 2_666 .
N3 N3 Fe1 115.44(17) 2_666 .
N1 C31 C40 107.27(17) . .
N1 C31 C39 110.84(17) . .
C40 C31 C39 110.01(18) . .
N1 C31 C32 110.77(17) . .
C40 C31 C32 109.09(18) . .
C39 C31 C32 108.83(18) . .
C31 C39 C35 109.48(18) . .
C31 C39 H39A 109.8 . .
C35 C39 H39A 109.8 . .
C31 C39 H39B 109.8 . .
C35 C39 H39B 109.8 . .
H39A C39 H39B 108.2 . .
C34 C35 C37 109.5(2) . .
C34 C35 C39 109.66(18) . .
C37 C35 C39 109.27(19) . .
C34 C35 H35 109.5 . .
C37 C35 H35 109.5 . .
C39 C35 H35 109.5 . .
C38 C37 C35 109.69(19) . .
C38 C37 H37A 109.7 . .
C35 C37 H37A 109.7 . .
C38 C37 H37B 109.7 . .
C35 C37 H37B 109.7 . .
H37A C37 H37B 108.2 . .
C37 C38 C36 109.6(2) . .
C37 C38 C40 109.36(19) . .
C36 C38 C40 109.46(19) . .
C37 C38 H38 109.5 . .
C36 C38 H38 109.5 . .
C40 C38 H38 109.5 . .
C33 C36 C38 109.27(19) . .
C33 C36 H36A 109.8 . .
C38 C36 H36A 109.8 . .
C33 C36 H36B 109.8 . .
C38 C36 H36B 109.8 . .
H36A C36 H36B 108.3 . .
C34 C33 C36 109.3(2) . .
C34 C33 C32 109.54(19) . .
C36 C33 C32 109.45(19) . .
C34 C33 H33 109.5 . .
C36 C33 H33 109.5 . .
C32 C33 H33 109.5 . .
C31 C32 C33 109.85(18) . .
C31 C32 H32A 109.7 . .
C33 C32 H32A 109.7 . .
C31 C32 H32B 109.7 . .
C33 C32 H32B 109.7 . .
H32A C32 H32B 108.2 . .
C33 C34 C35 109.57(19) . .
C33 C34 H34A 109.8 . .
C35 C34 H34A 109.8 . .
C33 C34 H34B 109.8 . .
C35 C34 H34B 109.8 . .
H34A C34 H34B 108.2 . .
C31 C40 C38 109.45(18) . .
C31 C40 H40A 109.8 . .
C38 C40 H40A 109.8 . .
C31 C40 H40B 109.8 . .
C38 C40 H40B 109.8 . .
H40A C40 H40B 108.2 . .
O1 C1 C2 107.5(2) . .
O1 C1 C8 106.31(19) . .
C2 C1 C8 109.7(2) . .
O1 C1 C12 104.84(18) . .
C2 C1 C12 109.3(2) . .
C8 C1 C12 118.5(2) . .
C9 C8 C10 106.5(2) . .
C9 C8 C11 107.5(2) . .
C10 C8 C11 106.9(3) . .
C9 C8 C1 112.5(2) . .
C10 C8 C1 107.7(2) . .
C11 C8 C1 115.2(2) . .
C8 C11 H11A 109.5 . .
C8 C11 H11B 109.5 . .
H11A C11 H11B 109.5 . .
C8 C11 H11C 109.5 . .
H11A C11 H11C 109.5 . .
H11B C11 H11C 109.5 . .
C8 C10 H10A 109.5 . .
C8 C10 H10B 109.5 . .
H10A C10 H10B 109.5 . .
C8 C10 H10C 109.5 . .
H10A C10 H10C 109.5 . .
H10B C10 H10C 109.5 . .
C8 C9 H9A 109.5 . .
C8 C9 H9B 109.5 . .
H9A C9 H9B 109.5 . .
C8 C9 H9C 109.5 . .
H9A C9 H9C 109.5 . .
H9B C9 H9C 109.5 . .
C7 C2 C3 117.1(2) . .
C7 C2 C1 119.6(2) . .
C3 C2 C1 123.3(2) . .
C2 C7 C6 121.8(3) . .
C2 C7 H7 119.1 . .
C6 C7 H7 119.1 . .
C5 C6 C7 120.4(3) . .
C5 C6 H6 119.8 . .
C7 C6 H6 119.8 . .
C4 C5 C6 119.0(3) . .
C4 C5 H5 120.5 . .
C6 C5 H5 120.5 . .
C5 C4 C3 120.9(3) . .
C5 C4 H4 119.6 . .
C3 C4 H4 119.6 . .
C4 C3 C2 120.8(3) . .
C4 C3 H3 119.6 . .
C2 C3 H3 119.6 . .
C13 C12 C15 107.7(2) . .
C13 C12 C14 105.7(2) . .
C15 C12 C14 107.5(2) . .
C13 C12 C1 116.3(2) . .
C15 C12 C1 107.9(2) . .
C14 C12 C1 111.4(2) . .
C12 C15 H15A 109.5 . .
C12 C15 H15B 109.5 . .
H15A C15 H15B 109.5 . .
C12 C15 H15C 109.5 . .
H15A C15 H15C 109.5 . .
H15B C15 H15C 109.5 . .
C12 C14 H14A 109.5 . .
C12 C14 H14B 109.5 . .
H14A C14 H14B 109.5 . .
C12 C14 H14C 109.5 . .
H14A C14 H14C 109.5 . .
H14B C14 H14C 109.5 . .
C12 C13 H13A 109.5 . .
C12 C13 H13B 109.5 . .
H13A C13 H13B 109.5 . .
C12 C13 H13C 109.5 . .
H13A C13 H13C 109.5 . .
H13B C13 H13C 109.5 . .
O2 C16 C25 107.21(19) . .
O2 C16 C17 106.0(2) . .
C25 C16 C17 109.1(2) . .
O2 C16 C21 105.7(2) . .
C25 C16 C21 109.2(2) . .
C17 C16 C21 119.0(2) . .
C19 C17 C18 106.9(3) . .
C19 C17 C20 106.1(3) . .
C18 C17 C20 107.9(2) . .
C19 C17 C16 108.1(2) . .
C18 C17 C16 111.3(2) . .
C20 C17 C16 116.1(2) . .
C17 C18 H18A 109.5 . .
C17 C18 H18B 109.5 . .
H18A C18 H18B 109.5 . .
C17 C18 H18C 109.5 . .
H18A C18 H18C 109.5 . .
H18B C18 H18C 109.5 . .
C17 C19 H19A 109.5 . .
C17 C19 H19B 109.5 . .
H19A C19 H19B 109.5 . .
C17 C19 H19C 109.5 . .
H19A C19 H19C 109.5 . .
H19B C19 H19C 109.5 . .
C17 C20 H20A 109.5 . .
C17 C20 H20B 109.5 . .
H20A C20 H20B 109.5 . .
C17 C20 H20C 109.5 . .
H20A C20 H20C 109.5 . .
H20B C20 H20C 109.5 . .
C23 C21 C22 106.4(3) . .
C23 C21 C24 107.4(3) . .
C22 C21 C24 106.1(2) . .
C23 C21 C16 110.0(2) . .
C22 C21 C16 111.4(2) . .
C24 C21 C16 115.1(3) . .
C21 C22 H22A 109.5 . .
C21 C22 H22B 109.5 . .
H22A C22 H22B 109.5 . .
C21 C22 H22C 109.5 . .
H22A C22 H22C 109.5 . .
H22B C22 H22C 109.5 . .
C21 C23 H23A 109.5 . .
C21 C23 H23B 109.5 . .
H23A C23 H23B 109.5 . .
C21 C23 H23C 109.5 . .
H23A C23 H23C 109.5 . .
H23B C23 H23C 109.5 . .
C21 C24 H24A 109.5 . .
C21 C24 H24B 109.5 . .
H24A C24 H24B 109.5 . .
C21 C24 H24C 109.5 . .
H24A C24 H24C 109.5 . .
H24B C24 H24C 109.5 . .
C30 C25 C26 116.8(2) . .
C30 C25 C16 120.4(2) . .
C26 C25 C16 122.8(2) . .
C29 C30 C25 121.5(2) . .
C29 C30 H30 119.2 . .
C25 C30 H30 119.2 . .
C28 C29 C30 120.8(2) . .
C28 C29 H29 119.6 . .
C30 C29 H29 119.6 . .
C29 C28 C27 118.8(2) . .
C29 C28 H28 120.6 . .
C27 C28 H28 120.6 . .
C28 C27 C26 120.4(3) . .
C28 C27 H27 119.8 . .
C26 C27 H27 119.8 . .
C27 C26 C25 121.6(2) . .
C27 C26 H26 119.2 . .
C25 C26 H26 119.2 . .
C74 C75 C72 104.3(6) . .
C75 C74 C73 105.3(5) . .
C76 C73 C74 110.8(8) . .
C70 C76 C73 116.8(10) . .
C83 C82 C81 112.5(9) . .
C83 C82 C85 101.9(14) . .
C81 C82 C85 109.4(8) . .
C82 C81 C80 110.3(9) . .
C82 C83 C84 108.6(9) . .
C86 C85 C82 111.4(9) . .

loop_
_geom_bond_atom_site_label_1
_geom_bond_atom_site_label_2
_geom_bond_distance
_geom_bond_site_symmetry_2
Fe1 O2 1.7854(17) .
Fe1 O1 1.7872(17) .
Fe1 N3 2.0307(18) .
Fe1 N1 2.0614(18) .
O1 C1 1.416(3) .
O2 C16 1.415(3) .
N1 N2 1.295(3) .
N1 C31 1.494(3) .
N2 N3 1.308(3) 2_666
N3 N2 1.308(3) 2_666
N3 N3 1.399(4) 2_666
C31 C40 1.533(3) .
C31 C39 1.533(3) .
C31 C32 1.535(3) .
C39 C35 1.536(3) .
C39 H39A 0.9900 .
C39 H39B 0.9900 .
C35 C34 1.530(3) .
C35 C37 1.532(3) .
C35 H35 1.0000 .
C37 C38 1.527(3) .
C37 H37A 0.9900 .
C37 H37B 0.9900 .
C38 C36 1.537(3) .
C38 C40 1.538(3) .
C38 H38 1.0000 .
C36 C33 1.533(3) .
C36 H36A 0.9900 .
C36 H36B 0.9900 .
C33 C34 1.527(3) .
C33 C32 1.538(3) .
C33 H33 1.0000 .
C32 H32A 0.9900 .
C32 H32B 0.9900 .
C34 H34A 0.9900 .
C34 H34B 0.9900 .
C40 H40A 0.9900 .
C40 H40B 0.9900 .
C1 C2 1.556(3) .
C1 C8 1.597(4) .
C1 C12 1.604(4) .
C8 C9 1.532(4) .
C8 C10 1.536(4) .
C8 C11 1.548(4) .
C11 H11A 0.9800 .
C11 H11B 0.9800 .
C11 H11C 0.9800 .
C10 H10A 0.9800 .
C10 H10B 0.9800 .
C10 H10C 0.9800 .
C9 H9A 0.9800 .
C9 H9B 0.9800 .
C9 H9C 0.9800 .
C2 C7 1.390(4) .
C2 C3 1.401(4) .
C7 C6 1.393(4) .
C7 H7 0.9500 .
C6 C5 1.379(4) .
C6 H6 0.9500 .
C5 C4 1.376(5) .
C5 H5 0.9500 .
C4 C3 1.400(4) .
C4 H4 0.9500 .
C3 H3 0.9500 .
C12 C13 1.531(4) .
C12 C15 1.533(4) .
C12 C14 1.545(4) .
C15 H15A 0.9800 .
C15 H15B 0.9800 .
C15 H15C 0.9800 .
C14 H14A 0.9800 .
C14 H14B 0.9800 .
C14 H14C 0.9800 .
C13 H13A 0.9800 .
C13 H13B 0.9800 .
C13 H13C 0.9800 .
C16 C25 1.549(3) .
C16 C17 1.595(4) .
C16 C21 1.623(4) .
C17 C19 1.533(4) .
C17 C18 1.535(4) .
C17 C20 1.546(4) .
C18 H18A 0.9800 .
C18 H18B 0.9800 .
C18 H18C 0.9800 .
C19 H19A 0.9800 .
C19 H19B 0.9800 .
C19 H19C 0.9800 .
C20 H20A 0.9800 .
C20 H20B 0.9800 .
C20 H20C 0.9800 .
C21 C23 1.526(5) .
C21 C22 1.535(4) .
C21 C24 1.543(4) .
C22 H22A 0.9800 .
C22 H22B 0.9800 .
C22 H22C 0.9800 .
C23 H23A 0.9800 .
C23 H23B 0.9800 .
C23 H23C 0.9800 .
C24 H24A 0.9800 .
C24 H24B 0.9800 .
C24 H24C 0.9800 .
C25 C30 1.391(3) .
C25 C26 1.401(3) .
C30 C29 1.391(4) .
C30 H30 0.9500 .
C29 C28 1.379(4) .
C29 H29 0.9500 .
C28 C27 1.386(4) .
C28 H28 0.9500 .
C27 C26 1.390(4) .
C27 H27 0.9500 .
C26 H26 0.9500 .
C70 C76 1.504(10) .
C72 C75 1.592(8) .
C75 C74 1.553(8) .
C74 C73 1.571(8) .
C73 C76 1.511(10) .
C82 C83 1.527(9) .
C82 C81 1.536(9) .
C82 C85 1.573(9) .
C80 C81 1.536(10) .
C83 C84 1.564(10) .
C86 C85 1.548(10) .

loop_
_geom_torsion_atom_site_label_1
_geom_torsion_atom_site_label_2
_geom_torsion_atom_site_label_3
_geom_torsion_atom_site_label_4
_geom_torsion
_geom_torsion_site_symmetry_4
O2 Fe1 O1 C1 -93.8(14) .
N3 Fe1 O1 C1 45.8(14) .
N1 Fe1 O1 C1 127.6(14) .
O1 Fe1 O2 C16 113.6(6) .
N3 Fe1 O2 C16 -22.9(6) .
N1 Fe1 O2 C16 -108.5(6) .
O2 Fe1 N1 N2 116.97(15) .
O1 Fe1 N1 N2 -102.90(16) .
N3 Fe1 N1 N2 2.97(15) .
O2 Fe1 N1 C31 -65.41(19) .
O1 Fe1 N1 C31 74.72(19) .
N3 Fe1 N1 C31 -179.42(19) .
C31 N1 N2 N3 179.73(17) 2_666
Fe1 N1 N2 N3 -2.2(2) 2_666
O2 Fe1 N3 N2 70.0(2) 2_666
O1 Fe1 N3 N2 -69.82(19) 2_666
N1 Fe1 N3 N2 -179.4(2) 2_666
O2 Fe1 N3 N3 -113.84(19) 2_666
O1 Fe1 N3 N3 106.3(2) 2_666
N1 Fe1 N3 N3 -3.21(19) 2_666
N2 N1 C31 C40 -175.38(17) .
Fe1 N1 C31 C40 6.9(3) .
N2 N1 C31 C39 -55.3(2) .
Fe1 N1 C31 C39 127.02(17) .
N2 N1 C31 C32 65.7(2) .
Fe1 N1 C31 C32 -112.07(19) .
N1 C31 C39 C35 -177.76(17) .
C40 C31 C39 C35 -59.3(2) .
C32 C31 C39 C35 60.2(2) .
C31 C39 C35 C34 -60.4(2) .
C31 C39 C35 C37 59.7(2) .
C34 C35 C37 C38 59.5(2) .
C39 C35 C37 C38 -60.6(2) .
C35 C37 C38 C36 -59.5(2) .
C35 C37 C38 C40 60.6(2) .
C37 C38 C36 C33 59.8(2) .
C40 C38 C36 C33 -60.2(2) .
C38 C36 C33 C34 -60.2(2) .
C38 C36 C33 C32 59.8(2) .
N1 C31 C32 C33 177.85(18) .
C40 C31 C32 C33 60.0(2) .
C39 C31 C32 C33 -60.1(2) .
C34 C33 C32 C31 59.9(2) .
C36 C33 C32 C31 -60.0(2) .
C36 C33 C34 C35 60.5(2) .
C32 C33 C34 C35 -59.4(2) .
C37 C35 C34 C33 -60.1(2) .
C39 C35 C34 C33 59.8(2) .
N1 C31 C40 C38 179.81(17) .
C39 C31 C40 C38 59.2(2) .
C32 C31 C40 C38 -60.2(2) .
C37 C38 C40 C31 -59.6(2) .
C36 C38 C40 C31 60.5(2) .
Fe1 O1 C1 C2 106.4(14) .
Fe1 O1 C1 C8 -11.0(15) .
Fe1 O1 C1 C12 -137.3(14) .
O1 C1 C8 C9 -67.2(3) .
C2 C1 C8 C9 176.8(2) .
C12 C1 C8 C9 50.3(3) .
O1 C1 C8 C10 49.8(3) .
C2 C1 C8 C10 -66.1(3) .
C12 C1 C8 C10 167.4(2) .
O1 C1 C8 C11 169.1(2) .
C2 C1 C8 C11 53.1(3) .
C12 C1 C8 C11 -73.4(3) .
O1 C1 C2 C7 -4.5(3) .
C8 C1 C2 C7 110.6(3) .
C12 C1 C2 C7 -117.8(3) .
O1 C1 C2 C3 174.8(2) .
C8 C1 C2 C3 -70.0(3) .
C12 C1 C2 C3 61.5(3) .
C3 C2 C7 C6 0.9(4) .
C1 C2 C7 C6 -179.7(3) .
C2 C7 C6 C5 -0.5(5) .
C7 C6 C5 C4 -0.2(5) .
C6 C5 C4 C3 0.3(5) .
C5 C4 C3 C2 0.2(5) .
C7 C2 C3 C4 -0.8(4) .
C1 C2 C3 C4 179.8(3) .
O1 C1 C12 C13 166.7(2) .
C2 C1 C12 C13 -78.3(3) .
C8 C1 C12 C13 48.3(3) .
O1 C1 C12 C15 -72.3(2) .
C2 C1 C12 C15 42.7(3) .
C8 C1 C12 C15 169.4(2) .
O1 C1 C12 C14 45.5(3) .
C2 C1 C12 C14 160.5(2) .
C8 C1 C12 C14 -72.9(3) .
Fe1 O2 C16 C25 -162.2(5) .
Fe1 O2 C16 C17 81.4(6) .
Fe1 O2 C16 C21 -45.9(7) .
O2 C16 C17 C19 50.4(3) .
C25 C16 C17 C19 -64.8(3) .
C21 C16 C17 C19 169.1(2) .
O2 C16 C17 C18 -66.6(3) .
C25 C16 C17 C18 178.2(2) .
C21 C16 C17 C18 52.1(3) .
O2 C16 C17 C20 169.4(2) .
C25 C16 C17 C20 54.3(3) .
C21 C16 C17 C20 -71.8(3) .
O2 C16 C21 C23 -77.4(3) .
C25 C16 C21 C23 37.6(3) .
C17 C16 C21 C23 163.7(2) .
O2 C16 C21 C22 40.4(3) .
C25 C16 C21 C22 155.4(3) .
C17 C16 C21 C22 -78.5(3) .
O2 C16 C21 C24 161.2(2) .
C25 C16 C21 C24 -83.8(3) .
C17 C16 C21 C24 42.2(3) .
O2 C16 C25 C30 -4.5(3) .
C17 C16 C25 C30 109.9(3) .
C21 C16 C25 C30 -118.5(2) .
O2 C16 C25 C26 173.3(2) .
C17 C16 C25 C26 -72.3(3) .
C21 C16 C25 C26 59.3(3) .
C26 C25 C30 C29 -1.3(4) .
C16 C25 C30 C29 176.5(2) .
C25 C30 C29 C28 0.2(4) .
C30 C29 C28 C27 1.1(4) .
C29 C28 C27 C26 -1.1(4) .
C28 C27 C26 C25 -0.1(4) .
C30 C25 C26 C27 1.3(4) .
C16 C25 C26 C27 -176.5(2) .
C72 C75 C74 C73 -33.4(10) .
C75 C74 C73 C76 -27.1(13) .
C74 C73 C76 C70 127.7(15) .
C83 C82 C81 C80 -84.2(19) .
C85 C82 C81 C80 163.3(15) .
C81 C82 C83 C84 -55(2) .
C85 C82 C83 C84 63(2) .
C83 C82 C85 C86 -60(2) .
C81 C82 C85 C86 59(2) .
